data_7240612
loop_
_publ_author_name
'Gugin, Nikita'
'Presypkina, Eugenia V.'
'Virovets, Alexander Viktorovich'
'Davydova, Elena I.'
'Timoshkin, Alexey Y.'

_publ_section_title
;
 Structural Variety of Aluminium and Gallium Coordination Polymers Based
 on Bis-pyridylethylene: From Molecular Complexes to Ionic Networks
;
_journal_name_full CrystEngComm
_journal_paper_doi 10.1039/D0CE00541J
_journal_year 2020
_chemical_formula_moiety 'C12 H10 Al2 Cl6 N2'
_chemical_formula_sum 'C12 H10 Al2 Cl6 N2'
_chemical_formula_weight 448.88
_chemical_properties_physical Air-sensitive,Moisture-sensitive
_space_group_crystal_system monoclinic
_space_group_IT_number 14
_space_group_name_Hall '-P 2yn'
_space_group_name_H-M_alt 'P 1 21/n 1'
_atom_sites_solution_hydrogens geom
_audit_creation_method SHELXL-2014/7
_audit_update_record
;
2020-02-17 deposited with the CCDC.	2020-06-03 downloaded from the CCDC.
;
_cell_angle_alpha 90
_cell_angle_beta 91.122(3)
_cell_angle_gamma 90
_cell_formula_units_Z 2
_cell_length_a 6.5757(3)
_cell_length_b 11.6146(4)
_cell_length_c 12.0455(4)
_cell_measurement_reflns_used 3066
_cell_measurement_temperature 90(2)
_cell_measurement_theta_max 73.7810
_cell_measurement_theta_min 5.2740
_cell_volume 919.79(6)
_computing_cell_refinement 'CrysAlisPro 1.171.38.46 (Rigaku OD, 2015)'
_computing_data_collection 'CrysAlisPro 1.171.38.46 (Rigaku OD, 2015)'
_computing_data_reduction 'CrysAlisPro 1.171.38.46 (Rigaku OD, 2015)'
_computing_structure_refinement 'SHELXL-2014/7 (Sheldrick, 2014)'
_computing_structure_solution SHELXT
_diffrn_ambient_temperature 90(2)
_diffrn_detector 'CCD plate'
_diffrn_detector_area_resol_mean 4.2047
_diffrn_detector_type TitanS2
_diffrn_measured_fraction_theta_full 0.987
_diffrn_measured_fraction_theta_max 0.972
_diffrn_measurement_device_type 'Rigaku Oxford Diffraction SuperNova'
_diffrn_measurement_method '\w scans'
_diffrn_radiation_probe x-ray
_diffrn_radiation_type CuK\a
_diffrn_radiation_wavelength 1.54178
_diffrn_reflns_av_R_equivalents 0.0286
_diffrn_reflns_av_unetI/netI 0.0292
_diffrn_reflns_Laue_measured_fraction_full 0.987
_diffrn_reflns_Laue_measured_fraction_max 0.972
_diffrn_reflns_limit_h_max 8
_diffrn_reflns_limit_h_min -7
_diffrn_reflns_limit_k_max 14
_diffrn_reflns_limit_k_min -11
_diffrn_reflns_limit_l_max 14
_diffrn_reflns_limit_l_min -14
_diffrn_reflns_number 6025
_diffrn_reflns_point_group_measured_fraction_full 0.987
_diffrn_reflns_point_group_measured_fraction_max 0.972
_diffrn_reflns_theta_full 67.500
_diffrn_reflns_theta_max 73.934
_diffrn_reflns_theta_min 5.291
_diffrn_source_type 'microfocus SuperNova source'
_exptl_absorpt_coefficient_mu 9.418
_exptl_absorpt_correction_T_max 0.811
_exptl_absorpt_correction_T_min 0.690
_exptl_absorpt_correction_type gaussian
_exptl_absorpt_process_details
;
CrysAlisPro 1.171.38.46 (Rigaku Oxford Diffraction, 2015)
Numerical absorption correction based on gaussian integration over
			a multifaceted crystal model
Empirical absorption correction using spherical harmonics,
 implemented in SCALE3 ABSPACK scaling algorithm.
;
_exptl_crystal_colour colourless
_exptl_crystal_density_diffrn 1.621
_exptl_crystal_description block
_exptl_crystal_F_000 448
_exptl_crystal_recrystallization_method Sublimation
_exptl_crystal_size_max 0.057
_exptl_crystal_size_mid 0.047
_exptl_crystal_size_min 0.032
_refine_diff_density_max 0.353
_refine_diff_density_min -0.304
_refine_diff_density_rms 0.060
_refine_ls_extinction_method none
_refine_ls_goodness_of_fit_ref 0.917
_refine_ls_hydrogen_treatment constr
_refine_ls_matrix_type full
_refine_ls_number_parameters 100
_refine_ls_number_reflns 1815
_refine_ls_number_restraints 0
_refine_ls_restrained_S_all 0.917
_refine_ls_R_factor_all 0.0321
_refine_ls_R_factor_gt 0.0239
_refine_ls_shift/su_max 0.001
_refine_ls_shift/su_mean 0.000
_refine_ls_structure_factor_coef Fsqd
_refine_ls_weighting_details 'w=1/[\s^2^(Fo^2^)+(0.0387P)^2^] where P=(Fo^2^+2Fc^2^)/3'
_refine_ls_weighting_scheme calc
_refine_ls_wR_factor_gt 0.0566
_refine_ls_wR_factor_ref 0.0583
_reflns_Friedel_coverage 0.000
_reflns_number_gt 1464
_reflns_number_total 1815
_reflns_threshold_expression 'I > 2\s(I)'
_cod_data_source_file d0ce00541j2.cif
_cod_data_source_block ayt57
_cod_original_sg_symbol_H-M 'P 21/n'
_cod_database_code 7240612
_shelx_shelxl_version_number 2014/7
_shelx_space_group_comment
;
The symmetry employed for this shelxl refinement is uniquely defined
by the following loop, which should always be used as a source of
symmetry information in preference to the above space-group names.
They are only intended as comments.
;
_shelx_estimated_absorpt_t_min 0.616
_shelx_estimated_absorpt_t_max 0.753

loop_
_space_group_symop_operation_xyz
'x, y, z'
'-x+1/2, y+1/2, -z+1/2'
'-x, -y, -z'
'x-1/2, -y-1/2, z-1/2'

loop_
_atom_site_label
_atom_site_type_symbol
_atom_site_fract_x
_atom_site_fract_y
_atom_site_fract_z
_atom_site_U_iso_or_equiv
_atom_site_adp_type
_atom_site_occupancy
_atom_site_site_symmetry_order
_atom_site_calc_flag
_atom_site_refinement_flags_posn
_atom_site_refinement_flags_adp
_atom_site_refinement_flags_occupancy
_atom_site_disorder_assembly
_atom_site_disorder_group
Al1 Al -0.27490(9) 0.34418(5) 0.59207(4) 0.01462(13) Uani 1 1 d . . . . .
Cl1 Cl -0.49638(7) 0.27733(4) 0.70001(3) 0.01915(11) Uani 1 1 d . . . . .
Cl2 Cl -0.11025(7) 0.48135(4) 0.66779(4) 0.01996(12) Uani 1 1 d . . . . .
Cl3 Cl -0.38683(7) 0.37346(4) 0.42868(3) 0.02096(12) Uani 1 1 d . . . . .
N1 N -0.0711(3) 0.22585(13) 0.57361(12) 0.0143(3) Uani 1 1 d . . . . .
C1 C 0.0555(3) 0.23555(17) 0.48613(15) 0.0177(4) Uani 1 1 d . . . . .
H1 H 0.0333 0.2961 0.4343 0.021 Uiso 1 1 calc R U . . .
C2 C 0.2135(3) 0.16135(17) 0.47008(15) 0.0169(4) Uani 1 1 d . . . . .
H2 H 0.2973 0.1703 0.4073 0.020 Uiso 1 1 calc R U . . .
C3 C 0.2523(3) 0.07246(16) 0.54554(14) 0.0144(3) Uani 1 1 d . . . . .
C4 C 0.1184(3) 0.06157(16) 0.63475(14) 0.0166(4) Uani 1 1 d . . . . .
H4 H 0.1366 0.0011 0.6871 0.020 Uiso 1 1 calc R U . . .
C5 C -0.0381(3) 0.13823(16) 0.64587(14) 0.0166(4) Uani 1 1 d . . . . .
H5 H -0.1269 0.1296 0.7066 0.020 Uiso 1 1 calc R U . . .
C6 C 0.4236(3) -0.00618(16) 0.53630(15) 0.0165(4) Uani 1 1 d . . . . .
H6 H 0.4284 -0.0708 0.5847 0.020 Uiso 1 1 calc R U . . .

loop_
_atom_site_aniso_label
_atom_site_aniso_U_11
_atom_site_aniso_U_22
_atom_site_aniso_U_33
_atom_site_aniso_U_23
_atom_site_aniso_U_13
_atom_site_aniso_U_12
Al1 0.0167(3) 0.0146(3) 0.0126(2) -0.00089(19) 0.00103(19) 0.0005(2)
Cl1 0.0206(2) 0.0213(2) 0.0157(2) -0.00127(16) 0.00391(16) -0.00340(18)
Cl2 0.0220(2) 0.0154(2) 0.0225(2) -0.00342(16) 0.00008(17) -0.00192(17)
Cl3 0.0214(2) 0.0267(2) 0.01467(19) 0.00248(16) -0.00093(16) 0.00379(19)
N1 0.0176(8) 0.0123(7) 0.0132(7) -0.0013(5) 0.0004(6) -0.0007(6)
C1 0.0215(10) 0.0175(9) 0.0141(8) 0.0022(7) 0.0022(7) -0.0003(8)
C2 0.0181(9) 0.0178(9) 0.0149(8) 0.0007(7) 0.0020(7) 0.0004(8)
C3 0.0158(9) 0.0147(8) 0.0128(8) -0.0013(6) -0.0011(6) -0.0017(7)
C4 0.0205(9) 0.0144(8) 0.0150(8) 0.0023(7) -0.0011(7) -0.0026(7)
C5 0.0187(9) 0.0166(9) 0.0145(8) 0.0009(7) 0.0003(7) -0.0030(7)
C6 0.0197(9) 0.0146(9) 0.0151(8) 0.0004(6) -0.0021(7) -0.0008(7)

loop_
_atom_type_symbol
_atom_type_description
_atom_type_scat_dispersion_real
_atom_type_scat_dispersion_imag
_atom_type_scat_source
C C 0.0181 0.0091 'International Tables Vol C Tables 4.2.6.8 and 6.1.1.4'
H H 0.0000 0.0000 'International Tables Vol C Tables 4.2.6.8 and 6.1.1.4'
N N 0.0311 0.0180 'International Tables Vol C Tables 4.2.6.8 and 6.1.1.4'
Al Al 0.2130 0.2455 'International Tables Vol C Tables 4.2.6.8 and 6.1.1.4'
Cl Cl 0.3639 0.7018 'International Tables Vol C Tables 4.2.6.8 and 6.1.1.4'

loop_
_geom_angle_atom_site_label_1
_geom_angle_atom_site_label_2
_geom_angle_atom_site_label_3
_geom_angle
_geom_angle_site_symmetry_1
_geom_angle_site_symmetry_3
_geom_angle_publ_flag
Cl1 Al1 Cl2 111.25(3) . . ?
Cl3 Al1 Cl1 113.52(3) . . ?
Cl3 Al1 Cl2 116.39(3) . . ?
N1 Al1 Cl1 107.23(5) . . ?
N1 Al1 Cl2 103.52(5) . . ?
N1 Al1 Cl3 103.68(5) . . ?
C1 N1 Al1 117.76(13) . . ?
C5 N1 Al1 124.22(12) . . ?
C5 N1 C1 117.88(17) . . ?
N1 C1 H1 118.8 . . ?
N1 C1 C2 122.40(17) . . ?
C2 C1 H1 118.8 . . ?
C1 C2 H2 119.9 . . ?
C1 C2 C3 120.28(16) . . ?
C3 C2 H2 119.9 . . ?
C2 C3 C4 117.02(18) . . ?
C2 C3 C6 123.10(16) . . ?
C4 C3 C6 119.88(17) . . ?
C3 C4 H4 120.0 . . ?
C5 C4 C3 119.91(17) . . ?
C5 C4 H4 120.0 . . ?
N1 C5 C4 122.48(17) . . ?
N1 C5 H5 118.8 . . ?
C4 C5 H5 118.8 . . ?
C3 C6 H6 117.7 . . ?
C6 C6 C3 124.6(2) 3_656 . ?
C6 C6 H6 117.7 3_656 . ?

loop_
_geom_bond_atom_site_label_1
_geom_bond_atom_site_label_2
_geom_bond_distance
_geom_bond_site_symmetry_2
_geom_bond_publ_flag
Al1 Cl1 2.1187(7) . ?
Al1 Cl2 2.1222(7) . ?
Al1 Cl3 2.1151(7) . ?
Al1 N1 1.9356(17) . ?
N1 C1 1.360(2) . ?
N1 C5 1.354(2) . ?
C1 H1 0.9500 . ?
C1 C2 1.367(3) . ?
C2 H2 0.9500 . ?
C2 C3 1.396(3) . ?
C3 C4 1.408(2) . ?
C3 C6 1.456(3) . ?
C4 H4 0.9500 . ?
C4 C5 1.369(3) . ?
C5 H5 0.9500 . ?
C6 C6 1.352(4) 3_656 ?
C6 H6 0.9500 . ?
